data_1552868
loop_
_publ_author_name
'Schwarz, Christopher'
'Handelmann, Jens'
'Baier, Daniel M.'
'Ouissa, Alina'
'Gessner, Viktoria H.'

_publ_section_title
;
 Mono- and Diylide-substituted Phosphines (YPhos): Impact of the Ligand
 Properties on the Catalytic Activity in Gold(I)-Catalysed Hydroaminations
;
_journal_name_full 'Catalysis Science &amp; Technology'
_journal_paper_doi 10.1039/C9CY01861A
_journal_year 2019
_chemical_formula_moiety '(C46 H35 N2 P3), (C H2 Cl2)'
_chemical_formula_sum 'C47 H37 Cl2 N2 P3'
_chemical_formula_weight 793.59
_space_group_crystal_system monoclinic
_space_group_IT_number 4
_space_group_name_Hall 'P 2yb'
_space_group_name_H-M_alt 'P 1 21 1'
_atom_sites_solution_hydrogens geom
_audit_creation_method SHELXL-2018/3
_audit_update_record
;
2019-07-26 deposited with the CCDC.	2019-10-14 downloaded from the CCDC.
;
_cell_angle_alpha 90
_cell_angle_beta 92.007(2)
_cell_angle_gamma 90
_cell_formula_units_Z 4
_cell_length_a 10.3342(2)
_cell_length_b 22.3144(11)
_cell_length_c 17.0157(3)
_cell_measurement_reflns_used 21011
_cell_measurement_temperature 100(2)
_cell_measurement_theta_max 76.0590
_cell_measurement_theta_min 3.2280
_cell_volume 3921.4(2)
_computing_cell_refinement 'CrysAlisPro 1.171.38.46 (Rigaku OD, 2015)'
_computing_data_collection 'CrysAlisPro 1.171.38.46 (Rigaku OD, 2015)'
_computing_data_reduction 'CrysAlisPro 1.171.38.46 (Rigaku OD, 2015)'
_computing_molecular_graphics 'SHELXLE-2019 (Sheldrick, 2019)'
_computing_structure_refinement 'SHELXL-2018/3 (Sheldrick, 2018)'
_computing_structure_solution 'SHELXT-2014/5 (Sheldrick, 2014)'
_diffrn_ambient_temperature 100(2)
_diffrn_detector_area_resol_mean 10.4409
_diffrn_measured_fraction_theta_full 1.000
_diffrn_measured_fraction_theta_max 1.000
_diffrn_measurement_device_type 'SuperNova, Single source at offset, Atlas'
_diffrn_measurement_method '\w scans'
_diffrn_radiation_type CuK\a
_diffrn_radiation_wavelength 1.54184
_diffrn_reflns_av_R_equivalents 0.0270
_diffrn_reflns_av_unetI/netI 0.0345
_diffrn_reflns_Laue_measured_fraction_full 1.000
_diffrn_reflns_Laue_measured_fraction_max 1.000
_diffrn_reflns_limit_h_max 12
_diffrn_reflns_limit_h_min -11
_diffrn_reflns_limit_k_max 27
_diffrn_reflns_limit_k_min -27
_diffrn_reflns_limit_l_max 20
_diffrn_reflns_limit_l_min -15
_diffrn_reflns_number 33692
_diffrn_reflns_point_group_measured_fraction_full 1.000
_diffrn_reflns_point_group_measured_fraction_max 0.999
_diffrn_reflns_theta_full 67.684
_diffrn_reflns_theta_max 70.999
_diffrn_reflns_theta_min 3.268
_diffrn_source 'micro-focus sealed X-ray tube'
_exptl_absorpt_coefficient_mu 2.929
_exptl_absorpt_correction_T_max 1.000
_exptl_absorpt_correction_T_min 0.614
_exptl_absorpt_correction_type gaussian
_exptl_absorpt_process_details
;
CrysAlisPro 1.171.38.46 (Rigaku Oxford Diffraction, 2015)
Numerical absorption correction based on gaussian integration over
			a multifaceted crystal model
Empirical absorption correction using spherical harmonics,
 implemented in SCALE3 ABSPACK scaling algorithm.
;
_exptl_crystal_colour 'light orange'
_exptl_crystal_density_diffrn 1.344
_exptl_crystal_description block
_exptl_crystal_F_000 1648
_exptl_crystal_size_max 0.237
_exptl_crystal_size_mid 0.169
_exptl_crystal_size_min 0.060
_refine_diff_density_max 0.560
_refine_diff_density_min -0.466
_refine_diff_density_rms 0.048
_refine_ls_abs_structure_details
;
 Refined as an inversion twin.
;
_refine_ls_abs_structure_Flack 0.403(11)
_refine_ls_extinction_method none
_refine_ls_goodness_of_fit_ref 1.024
_refine_ls_hydrogen_treatment constr
_refine_ls_matrix_type full
_refine_ls_number_parameters 974
_refine_ls_number_reflns 15150
_refine_ls_number_restraints 1
_refine_ls_restrained_S_all 1.024
_refine_ls_R_factor_all 0.0325
_refine_ls_R_factor_gt 0.0309
_refine_ls_shift/su_max 0.001
_refine_ls_shift/su_mean 0.000
_refine_ls_structure_factor_coef Fsqd
_refine_ls_weighting_details 'w=1/[\s^2^(Fo^2^)+(0.0504P)^2^+0.6871P] where P=(Fo^2^+2Fc^2^)/3'
_refine_ls_weighting_scheme calc
_refine_ls_wR_factor_gt 0.0796
_refine_ls_wR_factor_ref 0.0806
_reflns_Friedel_coverage 0.946
_reflns_Friedel_fraction_full 1.000
_reflns_Friedel_fraction_max 0.999
_reflns_number_gt 14662
_reflns_number_total 15150
_reflns_threshold_expression 'I > 2\s(I)'
_cod_data_source_file c9cy01861a2.cif
_cod_data_source_block CS016
_cod_original_sg_symbol_H-M 'P 21'
_cod_database_code 1552868
_shelx_shelxl_version_number 2018/3
_shelx_space_group_comment
;
The symmetry employed for this shelxl refinement is uniquely defined
by the following loop, which should always be used as a source of
symmetry information in preference to the above space-group names.
They are only intended as comments.
;

loop_
_space_group_symop_operation_xyz
'x, y, z'
'-x, y+1/2, -z'

loop_
_atom_site_label
_atom_site_type_symbol
_atom_site_fract_x
_atom_site_fract_y
_atom_site_fract_z
_atom_site_U_iso_or_equiv
_atom_site_adp_type
_atom_site_occupancy
_atom_site_site_symmetry_order
_atom_site_calc_flag
_atom_site_refinement_flags_posn
_atom_site_refinement_flags_adp
P1A P 0.04808(6) 0.40230(3) 0.67397(4) 0.01216(13) Uani 1 1 d . .
P2A P 0.20652(6) 0.50817(3) 0.72381(4) 0.01148(13) Uani 1 1 d . .
P3A P 0.08108(6) 0.35893(3) 0.50626(4) 0.01118(13) Uani 1 1 d . .
N1A N -0.1185(2) 0.55425(11) 0.64080(14) 0.0185(5) Uani 1 1 d . .
N2A N -0.2388(2) 0.42662(12) 0.52441(15) 0.0216(5) Uani 1 1 d . .
C1A C 0.0561(3) 0.48186(12) 0.69400(16) 0.0139(5) Uani 1 1 d . .
C2A C -0.0387(3) 0.52209(12) 0.66481(16) 0.0138(5) Uani 1 1 d . .
C3A C 0.1923(3) 0.58127(12) 0.76812(16) 0.0151(5) Uani 1 1 d . .
C4A C 0.0796(3) 0.59602(14) 0.80682(18) 0.0203(6) Uani 1 1 d . .
H4A H 0.011850 0.567490 0.810439 0.024 Uiso 1 1 calc R U
C5A C 0.0669(3) 0.65238(16) 0.8399(2) 0.0271(7) Uani 1 1 d . .
H5A H -0.010061 0.662643 0.865741 0.032 Uiso 1 1 calc R U
C6A C 0.1662(3) 0.69373(14) 0.8355(2) 0.0273(7) Uani 1 1 d . .
H6A H 0.156042 0.732642 0.857043 0.033 Uiso 1 1 calc R U
C7A C 0.2802(3) 0.67885(14) 0.7997(2) 0.0254(7) Uani 1 1 d . .
H7A H 0.349155 0.706979 0.798541 0.031 Uiso 1 1 calc R U
C8A C 0.2936(3) 0.62285(14) 0.76578(18) 0.0208(6) Uani 1 1 d . .
H8A H 0.371473 0.612665 0.740903 0.025 Uiso 1 1 calc R U
C9A C 0.2841(3) 0.45920(12) 0.79555(17) 0.0140(5) Uani 1 1 d . .
C10A C 0.2801(3) 0.47282(13) 0.87535(17) 0.0174(5) Uani 1 1 d . .
H10A H 0.238113 0.508283 0.891898 0.021 Uiso 1 1 calc R U
C11A C 0.3378(3) 0.43446(15) 0.93083(18) 0.0224(6) Uani 1 1 d . .
H11A H 0.334167 0.443454 0.985283 0.027 Uiso 1 1 calc R U
C12A C 0.4005(3) 0.38301(14) 0.90640(19) 0.0248(6) Uani 1 1 d . .
H12A H 0.440118 0.356883 0.944189 0.030 Uiso 1 1 calc R U
C13A C 0.4054(3) 0.36969(13) 0.82662(18) 0.0217(6) Uani 1 1 d . .
H13A H 0.449130 0.334652 0.810178 0.026 Uiso 1 1 calc R U
C14A C 0.3471(3) 0.40714(12) 0.77116(17) 0.0170(5) Uani 1 1 d . .
H14A H 0.349659 0.397629 0.716822 0.020 Uiso 1 1 calc R U
C15A C 0.3196(3) 0.51629(12) 0.64504(16) 0.0143(5) Uani 1 1 d . .
C16A C 0.4534(3) 0.50953(13) 0.65746(17) 0.0181(5) Uani 1 1 d . .
H16A H 0.488018 0.500344 0.708502 0.022 Uiso 1 1 calc R U
C17A C 0.5357(3) 0.51624(14) 0.59519(19) 0.0233(6) Uani 1 1 d . .
H17A H 0.626420 0.511218 0.603360 0.028 Uiso 1 1 calc R U
C18A C 0.4847(3) 0.53024(15) 0.52138(19) 0.0270(7) Uani 1 1 d . .
H18A H 0.540975 0.534991 0.478845 0.032 Uiso 1 1 calc R U
C19A C 0.3525(3) 0.53745(15) 0.50866(19) 0.0260(7) Uani 1 1 d . .
H19A H 0.318605 0.547354 0.457693 0.031 Uiso 1 1 calc R U
C20A C 0.2694(3) 0.53019(13) 0.57052(18) 0.0196(6) Uani 1 1 d . .
H20A H 0.178668 0.534726 0.561792 0.024 Uiso 1 1 calc R U
C21A C -0.0139(3) 0.39170(12) 0.57525(16) 0.0136(5) Uani 1 1 d . .
C22A C -0.1374(3) 0.41129(12) 0.54797(16) 0.0159(5) Uani 1 1 d . .
C23A C 0.0131(3) 0.28966(12) 0.46628(16) 0.0147(5) Uani 1 1 d . .
C24A C 0.0862(3) 0.25244(14) 0.41846(19) 0.0215(6) Uani 1 1 d . .
H24A H 0.172732 0.262964 0.407249 0.026 Uiso 1 1 calc R U
C25A C 0.0320(4) 0.20001(15) 0.38740(19) 0.0267(7) Uani 1 1 d . .
H25A H 0.080886 0.175254 0.354038 0.032 Uiso 1 1 calc R U
C26A C -0.0930(4) 0.18396(13) 0.4051(2) 0.0275(7) Uani 1 1 d . .
H26A H -0.129654 0.148076 0.384123 0.033 Uiso 1 1 calc R U
C27A C -0.1645(3) 0.21986(15) 0.45313(19) 0.0252(7) Uani 1 1 d . .
H27A H -0.249946 0.208286 0.465440 0.030 Uiso 1 1 calc R U
C28A C -0.1130(3) 0.27293(13) 0.48382(18) 0.0191(6) Uani 1 1 d . .
H28A H -0.163288 0.297626 0.516481 0.023 Uiso 1 1 calc R U
C29A C 0.2379(3) 0.33937(12) 0.54877(16) 0.0148(5) Uani 1 1 d . .
C30A C 0.2454(3) 0.29112(13) 0.60045(18) 0.0190(6) Uani 1 1 d . .
H30A H 0.169455 0.269484 0.612486 0.023 Uiso 1 1 calc R U
C31A C 0.3646(3) 0.27462(14) 0.6345(2) 0.0258(7) Uani 1 1 d . .
H31A H 0.369954 0.241991 0.670311 0.031 Uiso 1 1 calc R U
C32A C 0.4756(3) 0.30590(16) 0.6160(2) 0.0285(7) Uani 1 1 d . .
H32A H 0.557095 0.293966 0.638375 0.034 Uiso 1 1 calc R U
C33A C 0.4684(3) 0.35429(15) 0.56536(19) 0.0250(6) Uani 1 1 d . .
H33A H 0.544569 0.375830 0.553591 0.030 Uiso 1 1 calc R U
C34A C 0.3490(3) 0.37155(13) 0.53143(18) 0.0190(6) Uani 1 1 d . .
H34A H 0.343605 0.404930 0.496821 0.023 Uiso 1 1 calc R U
C35A C 0.1109(3) 0.40785(13) 0.42393(16) 0.0151(5) Uani 1 1 d . .
C36A C 0.0662(3) 0.46672(13) 0.42592(18) 0.0170(5) Uani 1 1 d . .
H36A H 0.011704 0.479286 0.466608 0.020 Uiso 1 1 calc R U
C37A C 0.1017(3) 0.50710(14) 0.36807(19) 0.0217(6) Uani 1 1 d . .
H37A H 0.070125 0.547077 0.368920 0.026 Uiso 1 1 calc R U
C38A C 0.1827(3) 0.48926(15) 0.30936(19) 0.0227(6) Uani 1 1 d . .
H38A H 0.210203 0.517501 0.271661 0.027 Uiso 1 1 calc R U
C39A C 0.2235(3) 0.43046(16) 0.30555(19) 0.0249(6) Uani 1 1 d . .
H39A H 0.276346 0.417902 0.264064 0.030 Uiso 1 1 calc R U
C40A C 0.1873(3) 0.38973(14) 0.36225(19) 0.0233(6) Uani 1 1 d . .
H40A H 0.214675 0.349188 0.359076 0.028 Uiso 1 1 calc R U
C41A C -0.0855(3) 0.37637(12) 0.73367(16) 0.0146(5) Uani 1 1 d . .
C42A C -0.1592(3) 0.32616(12) 0.71080(16) 0.0186(5) Uani 1 1 d . .
H42A H -0.148640 0.309202 0.660224 0.022 Uiso 1 1 calc R U
C43A C -0.2473(3) 0.30082(13) 0.76076(16) 0.0198(5) Uani 1 1 d . .
H43A H -0.297384 0.267207 0.743925 0.024 Uiso 1 1 calc R U
C44A C -0.2622(3) 0.32450(14) 0.83519(17) 0.0227(6) Uani 1 1 d . .
H44A H -0.322407 0.307207 0.869505 0.027 Uiso 1 1 calc R U
C45A C -0.1888(4) 0.37349(15) 0.85921(19) 0.0283(7) Uani 1 1 d . .
H45A H -0.198463 0.389727 0.910278 0.034 Uiso 1 1 calc R U
C46A C -0.1007(3) 0.39914(14) 0.80881(18) 0.0240(6) Uani 1 1 d . .
H46A H -0.050450 0.432595 0.826077 0.029 Uiso 1 1 calc R U
P1B P 0.53826(6) 0.61268(3) 0.17043(4) 0.01133(13) Uani 1 1 d . .
P2B P 0.57926(6) 0.66076(3) 0.00681(4) 0.01168(13) Uani 1 1 d . .
P3B P 0.70168(6) 0.50820(3) 0.22137(4) 0.01161(13) Uani 1 1 d . .
N1B N 0.2671(2) 0.58563(12) 0.00783(15) 0.0209(5) Uani 1 1 d . .
N2B N 0.3741(2) 0.46052(11) 0.13890(15) 0.0183(5) Uani 1 1 d . .
C1B C 0.4809(3) 0.62427(12) 0.07104(16) 0.0138(5) Uani 1 1 d . .
C2B C 0.3636(3) 0.60234(12) 0.03685(16) 0.0148(5) Uani 1 1 d . .
C3B C 0.5049(3) 0.72891(12) -0.03271(16) 0.0168(5) Uani 1 1 d . .
C4B C 0.3803(3) 0.74375(13) -0.01187(18) 0.0203(6) Uani 1 1 d . .
H4B H 0.333941 0.718051 0.021628 0.024 Uiso 1 1 calc R U
C5B C 0.3232(3) 0.79669(15) -0.0403(2) 0.0262(7) Uani 1 1 d . .
H5B H 0.238110 0.807182 -0.025951 0.031 Uiso 1 1 calc R U
C6B C 0.3912(4) 0.83382(15) -0.0896(2) 0.0305(8) Uani 1 1 d . .
H6B H 0.351888 0.869395 -0.109711 0.037 Uiso 1 1 calc R U
C7B C 0.5159(4) 0.81938(15) -0.1098(2) 0.0332(8) Uani 1 1 d . .
H7B H 0.562251 0.845269 -0.143052 0.040 Uiso 1 1 calc R U
C8B C 0.5733(4) 0.76729(14) -0.0815(2) 0.0254(7) Uani 1 1 d . .
H8B H 0.659069 0.757536 -0.095199 0.031 Uiso 1 1 calc R U
C9B C 0.6203(3) 0.61344(13) -0.07568(16) 0.0148(5) Uani 1 1 d . .
C10B C 0.7013(3) 0.63378(14) -0.13427(18) 0.0199(6) Uani 1 1 d . .
H10B H 0.732141 0.673891 -0.133220 0.024 Uiso 1 1 calc R U
C11B C 0.7367(3) 0.59519(15) -0.19402(18) 0.0217(6) Uani 1 1 d . .
H11B H 0.790770 0.609234 -0.234089 0.026 Uiso 1 1 calc R U
C12B C 0.6935(3) 0.53643(15) -0.19549(18) 0.0217(6) Uani 1 1 d . .
H12B H 0.720170 0.509932 -0.235524 0.026 Uiso 1 1 calc R U
C13B C 0.6117(3) 0.51645(14) -0.13863(19) 0.0219(6) Uani 1 1 d . .
H13B H 0.580211 0.476459 -0.140498 0.026 Uiso 1 1 calc R U
C14B C 0.5751(3) 0.55468(13) -0.07844(18) 0.0174(5) Uani 1 1 d . .
H14B H 0.519227 0.540592 -0.039294 0.021 Uiso 1 1 calc R U
C15B C 0.7296(3) 0.68467(13) 0.05424(17) 0.0160(5) Uani 1 1 d . .
C16B C 0.7262(3) 0.73366(14) 0.10564(18) 0.0219(6) Uani 1 1 d . .
H16B H 0.646100 0.752637 0.115519 0.026 Uiso 1 1 calc R U
C17B C 0.8397(4) 0.75446(15) 0.1421(2) 0.0287(7) Uani 1 1 d . .
H17B H 0.837184 0.787289 0.177579 0.034 Uiso 1 1 calc R U
C18B C 0.9570(3) 0.72725(16) 0.1267(2) 0.0303(7) Uani 1 1 d . .
H18B H 1.034933 0.742139 0.150725 0.036 Uiso 1 1 calc R U
C19B C 0.9608(3) 0.67861(16) 0.0766(2) 0.0285(7) Uani 1 1 d . .
H19B H 1.041209 0.659879 0.066924 0.034 Uiso 1 1 calc R U
C20B C 0.8474(3) 0.65682(14) 0.04023(18) 0.0210(6) Uani 1 1 d . .
H20B H 0.850364 0.623211 0.006071 0.025 Uiso 1 1 calc R U
C21B C 0.5526(3) 0.53294(12) 0.18763(16) 0.0137(5) Uani 1 1 d . .
C22B C 0.4572(3) 0.49257(12) 0.16128(16) 0.0137(5) Uani 1 1 d . .
C23B C 0.8215(3) 0.50581(12) 0.14641(16) 0.0146(5) Uani 1 1 d . .
C24B C 0.7789(3) 0.49638(13) 0.06824(17) 0.0180(6) Uani 1 1 d . .
H24B H 0.689417 0.490692 0.055816 0.022 Uiso 1 1 calc R U
C25B C 0.8683(3) 0.49539(14) 0.00891(18) 0.0222(6) Uani 1 1 d . .
H25B H 0.839548 0.488564 -0.043969 0.027 Uiso 1 1 calc R U
C26B C 0.9988(3) 0.50427(14) 0.02629(19) 0.0238(6) Uani 1 1 d . .
H26B H 1.058958 0.504068 -0.014635 0.029 Uiso 1 1 calc R U
C27B C 1.0416(3) 0.51349(14) 0.10384(19) 0.0215(6) Uani 1 1 d . .
H27B H 1.131214 0.519283 0.115855 0.026 Uiso 1 1 calc R U
C28B C 0.9537(3) 0.51424(13) 0.16350(17) 0.0184(6) Uani 1 1 d . .
H28B H 0.983419 0.520513 0.216330 0.022 Uiso 1 1 calc R U
C29B C 0.6898(3) 0.43408(12) 0.26294(17) 0.0155(5) Uani 1 1 d . .
C30B C 0.7922(3) 0.39389(14) 0.26014(19) 0.0214(6) Uani 1 1 d . .
H30B H 0.869370 0.404745 0.234956 0.026 Uiso 1 1 calc R U
C31B C 0.7809(3) 0.33750(15) 0.2946(2) 0.0288(7) Uani 1 1 d . .
H31B H 0.850679 0.309895 0.292768 0.035 Uiso 1 1 calc R U
C32B C 0.6693(4) 0.32157(15) 0.3311(2) 0.0300(7) Uani 1 1 d . .
H32B H 0.661393 0.282712 0.353222 0.036 Uiso 1 1 calc R U
C33B C 0.5679(3) 0.36235(15) 0.3356(2) 0.0261(7) Uani 1 1 d . .
H33B H 0.491625 0.351615 0.361855 0.031 Uiso 1 1 calc R U
C34B C 0.5780(3) 0.41874(13) 0.30173(18) 0.0192(6) Uani 1 1 d . .
H34B H 0.509071 0.446695 0.305018 0.023 Uiso 1 1 calc R U
C35B C 0.7689(3) 0.55639(12) 0.29785(17) 0.0144(5) Uani 1 1 d . .
C36B C 0.7652(3) 0.53911(13) 0.37665(17) 0.0166(5) Uani 1 1 d . .
H36B H 0.731412 0.500996 0.390026 0.020 Uiso 1 1 calc R U
C37B C 0.8111(3) 0.57776(15) 0.43565(18) 0.0212(6) Uani 1 1 d . .
H37B H 0.808131 0.566207 0.489293 0.025 Uiso 1 1 calc R U
C38B C 0.8609(3) 0.63307(14) 0.41568(18) 0.0226(6) Uani 1 1 d . .
H38B H 0.891401 0.659618 0.455847 0.027 Uiso 1 1 calc R U
C39B C 0.8666(3) 0.65005(13) 0.33727(18) 0.0203(6) Uani 1 1 d . .
H39B H 0.901824 0.687919 0.324163 0.024 Uiso 1 1 calc R U
C40B C 0.8210(3) 0.61203(13) 0.27811(17) 0.0162(5) Uani 1 1 d . .
H40B H 0.825219 0.623665 0.224558 0.019 Uiso 1 1 calc R U
C41B C 0.4012(3) 0.63087(12) 0.23221(17) 0.0143(5) Uani 1 1 d . .
C42B C 0.4336(3) 0.63961(13) 0.31207(17) 0.0198(6) Uani 1 1 d . .
H42B H 0.521275 0.635863 0.330065 0.024 Uiso 1 1 calc R U
C43B C 0.3393(3) 0.65366(14) 0.36526(17) 0.0221(6) Uani 1 1 d . .
H43B H 0.363133 0.659835 0.419083 0.027 Uiso 1 1 calc R U
C44B C 0.2107(3) 0.65875(13) 0.34034(17) 0.0204(5) Uani 1 1 d . .
H44B H 0.146178 0.668425 0.376710 0.024 Uiso 1 1 calc R U
C45B C 0.1773(3) 0.64952(13) 0.26163(17) 0.0207(5) Uani 1 1 d . .
H45B H 0.089081 0.652146 0.244313 0.025 Uiso 1 1 calc R U
C46B C 0.2711(3) 0.63653(12) 0.20792(16) 0.0178(5) Uani 1 1 d . .
H46B H 0.246687 0.631411 0.153988 0.021 Uiso 1 1 calc R U
C1_1 C 0.3989(4) 0.16523(16) 0.3739(2) 0.0360(8) Uani 1 1 d . .
H1A_1 H 0.320337 0.139850 0.374201 0.043 Uiso 1 1 calc R U
H1B_1 H 0.473236 0.139381 0.361348 0.043 Uiso 1 1 calc R U
Cl1_1 Cl 0.37901(10) 0.22150(4) 0.30112(5) 0.0386(2) Uani 1 1 d . .
Cl2_1 Cl 0.42592(10) 0.19762(5) 0.46738(6) 0.0433(2) Uani 1 1 d . .
C1_2 C 1.1085(4) 0.36098(18) 0.1172(2) 0.0391(8) Uani 1 1 d . .
H1A_2 H 1.039745 0.389251 0.132157 0.047 Uiso 1 1 calc R U
H1B_2 H 1.191393 0.383194 0.117242 0.047 Uiso 1 1 calc R U
Cl1_2 Cl 1.07284(12) 0.33325(6) 0.02261(7) 0.0545(3) Uani 1 1 d . .
Cl2_2 Cl 1.12003(10) 0.30222(4) 0.18676(6) 0.0426(2) Uani 1 1 d . .

loop_
_atom_site_aniso_label
_atom_site_aniso_U_11
_atom_site_aniso_U_22
_atom_site_aniso_U_33
_atom_site_aniso_U_23
_atom_site_aniso_U_13
_atom_site_aniso_U_12
P1A 0.0125(3) 0.0112(3) 0.0127(3) -0.0015(2) 0.0004(2) -0.0011(2)
P2A 0.0118(3) 0.0107(3) 0.0119(3) -0.0011(2) 0.0002(2) -0.0010(2)
P3A 0.0119(3) 0.0099(3) 0.0117(3) -0.0007(2) 0.0005(2) -0.0001(2)
N1A 0.0195(12) 0.0184(11) 0.0174(12) 0.0002(10) -0.0013(10) 0.0013(10)
N2A 0.0159(12) 0.0263(13) 0.0226(12) -0.0017(10) -0.0012(9) 0.0030(9)
C1A 0.0135(12) 0.0123(12) 0.0159(13) -0.0017(10) -0.0005(10) -0.0004(10)
C2A 0.0155(13) 0.0133(12) 0.0129(12) -0.0031(10) 0.0039(10) -0.0039(10)
C3A 0.0177(13) 0.0120(12) 0.0153(13) -0.0005(10) -0.0033(10) 0.0004(10)
C4A 0.0187(14) 0.0199(14) 0.0222(14) -0.0044(11) 0.0005(11) -0.0002(11)
C5A 0.0227(14) 0.0264(16) 0.0320(17) -0.0121(14) -0.0015(13) 0.0044(12)
C6A 0.0297(17) 0.0163(14) 0.0351(18) -0.0100(13) -0.0081(14) 0.0027(12)
C7A 0.0275(16) 0.0154(14) 0.0329(17) -0.0037(12) -0.0050(13) -0.0067(12)
C8A 0.0201(14) 0.0194(14) 0.0228(14) -0.0028(12) -0.0006(11) -0.0031(11)
C9A 0.0137(12) 0.0134(12) 0.0147(13) 0.0010(10) -0.0010(10) -0.0028(9)
C10A 0.0172(13) 0.0187(13) 0.0165(13) -0.0010(11) 0.0022(10) -0.0054(10)
C11A 0.0277(15) 0.0246(14) 0.0146(13) 0.0024(11) -0.0018(11) -0.0079(12)
C12A 0.0283(16) 0.0213(14) 0.0243(14) 0.0086(11) -0.0073(12) -0.0022(12)
C13A 0.0239(14) 0.0171(13) 0.0239(14) 0.0012(11) -0.0034(11) 0.0005(11)
C14A 0.0176(13) 0.0149(12) 0.0184(13) -0.0011(10) -0.0014(10) -0.0018(10)
C15A 0.0155(13) 0.0116(12) 0.0161(13) -0.0011(10) 0.0034(10) -0.0020(10)
C16A 0.0169(13) 0.0189(13) 0.0184(13) -0.0009(11) -0.0002(10) -0.0013(11)
C17A 0.0157(13) 0.0262(15) 0.0286(16) -0.0047(12) 0.0072(12) -0.0042(11)
C18A 0.0265(16) 0.0326(16) 0.0228(15) -0.0033(12) 0.0127(12) -0.0101(12)
C19A 0.0278(16) 0.0324(16) 0.0178(14) 0.0040(12) 0.0027(12) -0.0057(13)
C20A 0.0185(13) 0.0186(13) 0.0217(15) 0.0029(11) -0.0006(11) -0.0013(10)
C21A 0.0132(12) 0.0128(12) 0.0147(12) -0.0021(10) 0.0011(10) 0.0004(9)
C22A 0.0187(14) 0.0148(12) 0.0145(12) -0.0032(10) 0.0032(10) -0.0041(10)
C23A 0.0177(13) 0.0120(12) 0.0142(12) -0.0006(10) -0.0030(10) -0.0012(10)
C24A 0.0265(15) 0.0156(13) 0.0224(15) -0.0024(11) -0.0006(12) 0.0016(11)
C25A 0.0391(18) 0.0172(14) 0.0236(15) -0.0059(12) -0.0034(13) 0.0023(13)
C26A 0.0449(19) 0.0120(13) 0.0248(16) -0.0020(12) -0.0114(14) -0.0049(13)
C27A 0.0274(15) 0.0217(15) 0.0258(15) 0.0061(12) -0.0074(12) -0.0113(12)
C28A 0.0221(14) 0.0175(14) 0.0176(14) 0.0004(11) -0.0013(11) -0.0036(11)
C29A 0.0152(12) 0.0138(12) 0.0152(12) -0.0035(10) -0.0019(10) 0.0035(10)
C30A 0.0212(14) 0.0154(13) 0.0204(13) -0.0018(11) -0.0005(11) 0.0026(10)
C31A 0.0306(17) 0.0213(14) 0.0248(15) -0.0013(11) -0.0089(12) 0.0109(12)
C32A 0.0220(14) 0.0319(16) 0.0309(16) -0.0107(14) -0.0103(12) 0.0101(12)
C33A 0.0160(13) 0.0281(15) 0.0310(16) -0.0106(13) 0.0006(11) 0.0003(11)
C34A 0.0157(13) 0.0181(13) 0.0232(14) -0.0040(11) 0.0007(11) -0.0004(10)
C35A 0.0158(13) 0.0159(13) 0.0134(12) 0.0006(10) 0.0000(10) -0.0018(10)
C36A 0.0136(13) 0.0183(13) 0.0192(13) 0.0036(11) 0.0003(10) -0.0004(10)
C37A 0.0179(13) 0.0200(13) 0.0270(15) 0.0076(12) -0.0006(11) 0.0017(11)
C38A 0.0194(14) 0.0291(16) 0.0192(14) 0.0116(12) -0.0038(11) -0.0036(11)
C39A 0.0234(15) 0.0341(17) 0.0175(14) 0.0052(12) 0.0048(11) 0.0000(12)
C40A 0.0274(15) 0.0192(14) 0.0236(15) 0.0004(12) 0.0057(12) 0.0034(12)
C41A 0.0140(12) 0.0147(12) 0.0151(12) 0.0024(10) -0.0004(9) 0.0008(10)
C42A 0.0215(13) 0.0192(12) 0.0152(12) -0.0005(10) 0.0000(10) -0.0019(10)
C43A 0.0174(12) 0.0207(12) 0.0209(13) 0.0044(10) -0.0040(10) -0.0041(10)
C44A 0.0205(13) 0.0250(14) 0.0229(14) 0.0079(11) 0.0072(11) 0.0009(11)
C45A 0.0403(18) 0.0253(15) 0.0202(14) -0.0037(12) 0.0130(13) -0.0035(13)
C46A 0.0307(16) 0.0196(13) 0.0222(14) -0.0052(11) 0.0077(12) -0.0071(12)
P1B 0.0110(3) 0.0106(3) 0.0124(3) 0.0009(2) -0.0002(2) -0.0003(2)
P2B 0.0124(3) 0.0105(3) 0.0122(3) 0.0010(2) 0.0003(2) -0.0009(2)
P3B 0.0113(3) 0.0110(3) 0.0125(3) 0.0011(2) 0.0003(2) 0.0008(2)
N1B 0.0176(12) 0.0268(12) 0.0183(11) -0.0010(10) 0.0004(9) -0.0035(10)
N2B 0.0191(12) 0.0155(11) 0.0202(12) -0.0001(10) -0.0024(10) -0.0025(9)
C1B 0.0130(12) 0.0160(12) 0.0125(12) 0.0012(10) -0.0002(10) -0.0009(10)
C2B 0.0162(13) 0.0159(12) 0.0123(12) 0.0017(10) 0.0024(10) -0.0007(10)
C3B 0.0255(14) 0.0113(12) 0.0131(12) -0.0005(10) -0.0037(10) 0.0000(11)
C4B 0.0229(14) 0.0160(13) 0.0217(14) -0.0034(11) -0.0040(11) 0.0015(11)
C5B 0.0292(16) 0.0199(15) 0.0286(16) -0.0062(12) -0.0093(13) 0.0062(12)
C6B 0.050(2) 0.0166(14) 0.0242(16) 0.0005(12) -0.0136(14) 0.0090(14)
C7B 0.061(2) 0.0161(15) 0.0231(16) 0.0053(12) 0.0038(15) 0.0009(15)
C8B 0.0367(18) 0.0172(14) 0.0227(15) 0.0023(12) 0.0069(13) 0.0010(12)
C9B 0.0133(12) 0.0174(13) 0.0138(12) -0.0004(10) -0.0004(10) 0.0011(10)
C10B 0.0229(14) 0.0189(13) 0.0183(14) 0.0014(11) 0.0055(11) 0.0003(11)
C11B 0.0229(14) 0.0270(15) 0.0155(13) 0.0017(11) 0.0046(11) 0.0045(11)
C12B 0.0163(13) 0.0293(15) 0.0193(14) -0.0089(12) -0.0012(11) 0.0066(11)
C13B 0.0176(13) 0.0221(14) 0.0260(15) -0.0100(12) -0.0006(11) -0.0027(11)
C14B 0.0148(13) 0.0187(13) 0.0189(13) -0.0038(11) 0.0018(10) -0.0024(10)
C15B 0.0142(12) 0.0155(12) 0.0182(13) 0.0046(10) -0.0006(10) -0.0032(10)
C16B 0.0239(15) 0.0199(14) 0.0218(14) -0.0015(11) -0.0023(11) -0.0064(11)
C17B 0.0350(18) 0.0243(15) 0.0260(16) 0.0007(12) -0.0101(13) -0.0084(13)
C18B 0.0255(16) 0.0306(16) 0.0337(17) 0.0100(14) -0.0137(13) -0.0154(13)
C19B 0.0155(13) 0.0319(16) 0.0376(18) 0.0136(14) -0.0065(12) -0.0020(12)
C20B 0.0181(13) 0.0206(13) 0.0244(15) 0.0051(12) 0.0005(11) -0.0016(11)
C21B 0.0123(12) 0.0122(12) 0.0165(12) 0.0002(10) 0.0001(10) 0.0021(10)
C22B 0.0151(13) 0.0136(13) 0.0125(12) 0.0014(9) 0.0019(10) 0.0044(10)
C23B 0.0148(12) 0.0130(12) 0.0160(13) 0.0002(10) 0.0004(10) 0.0009(10)
C24B 0.0171(13) 0.0186(13) 0.0182(14) -0.0023(10) -0.0003(11) 0.0004(10)
C25B 0.0265(15) 0.0248(15) 0.0155(13) -0.0051(11) 0.0025(11) -0.0008(11)
C26B 0.0218(14) 0.0260(14) 0.0244(15) -0.0024(12) 0.0102(12) -0.0007(11)
C27B 0.0133(12) 0.0232(14) 0.0282(15) -0.0005(12) 0.0026(11) 0.0009(10)
C28B 0.0156(13) 0.0212(14) 0.0183(13) 0.0006(11) 0.0008(10) 0.0020(11)
C29B 0.0186(13) 0.0129(12) 0.0150(12) 0.0021(10) -0.0015(10) 0.0002(10)
C30B 0.0207(15) 0.0181(14) 0.0255(15) 0.0013(12) 0.0002(11) 0.0042(12)
C31B 0.0302(17) 0.0179(15) 0.0377(18) 0.0029(13) -0.0067(14) 0.0067(12)
C32B 0.0338(18) 0.0183(14) 0.0371(18) 0.0098(13) -0.0099(14) -0.0030(13)
C33B 0.0259(15) 0.0233(16) 0.0288(16) 0.0091(13) -0.0033(13) -0.0044(12)
C34B 0.0189(14) 0.0171(13) 0.0214(14) 0.0043(11) -0.0011(11) 0.0006(11)
C35B 0.0103(11) 0.0160(12) 0.0168(13) -0.0015(10) 0.0002(10) 0.0020(9)
C36B 0.0151(12) 0.0197(13) 0.0152(13) 0.0011(10) 0.0014(10) 0.0028(10)
C37B 0.0200(13) 0.0276(15) 0.0160(13) -0.0037(11) 0.0003(10) 0.0048(11)
C38B 0.0201(14) 0.0263(14) 0.0211(14) -0.0111(11) -0.0015(11) 0.0024(11)
C39B 0.0178(13) 0.0169(12) 0.0263(15) -0.0042(11) 0.0017(11) 0.0007(10)
C40B 0.0126(11) 0.0184(13) 0.0174(13) -0.0008(10) -0.0003(9) 0.0024(10)
C41B 0.0157(12) 0.0106(11) 0.0166(13) 0.0005(9) 0.0016(10) -0.0004(9)
C42B 0.0175(13) 0.0236(14) 0.0180(13) -0.0014(11) -0.0017(10) 0.0006(10)
C43B 0.0261(14) 0.0257(14) 0.0148(13) -0.0015(11) 0.0023(11) -0.0010(12)
C44B 0.0209(13) 0.0219(13) 0.0187(13) -0.0009(10) 0.0051(10) 0.0004(10)
C45B 0.0169(12) 0.0238(13) 0.0215(13) 0.0014(11) 0.0020(10) 0.0032(10)
C46B 0.0183(12) 0.0205(12) 0.0146(12) 0.0002(10) 0.0004(10) 0.0011(10)
C1_1 0.048(2) 0.0265(17) 0.0341(19) -0.0067(14) 0.0037(15) 0.0044(15)
Cl1_1 0.0564(5) 0.0314(4) 0.0284(4) -0.0041(3) 0.0044(4) -0.0100(4)
Cl2_1 0.0436(5) 0.0539(5) 0.0317(4) -0.0105(4) -0.0098(4) 0.0185(4)
C1_2 0.047(2) 0.0317(18) 0.039(2) -0.0053(16) 0.0036(16) -0.0072(16)
Cl1_2 0.0604(7) 0.0608(7) 0.0421(5) -0.0155(5) -0.0025(5) -0.0084(5)
Cl2_2 0.0504(5) 0.0302(4) 0.0477(5) -0.0024(4) 0.0097(4) -0.0062(4)

loop_
_atom_type_symbol
_atom_type_description
_atom_type_scat_dispersion_real
_atom_type_scat_dispersion_imag
_atom_type_scat_source
C C 0.0181 0.0091 'International Tables Vol C Tables 4.2.6.8 and 6.1.1.4'
H H 0.0000 0.0000 'International Tables Vol C Tables 4.2.6.8 and 6.1.1.4'
N N 0.0311 0.0180 'International Tables Vol C Tables 4.2.6.8 and 6.1.1.4'
Cl Cl 0.3639 0.7018 'International Tables Vol C Tables 4.2.6.8 and 6.1.1.4'
P P 0.2955 0.4335 'International Tables Vol C Tables 4.2.6.8 and 6.1.1.4'

loop_
_geom_angle_atom_site_label_1
_geom_angle_atom_site_label_2
_geom_angle_atom_site_label_3
_geom_angle
C21A P1A C1A 108.58(13)
C21A P1A C41A 103.05(13)
C1A P1A C41A 103.61(13)
C1A P2A C3A 110.21(14)
C1A P2A C9A 111.59(13)
C3A P2A C9A 107.78(13)
C1A P2A C15A 114.45(13)
C3A P2A C15A 106.35(13)
C9A P2A C15A 106.09(13)
C21A P3A C29A 110.81(13)
C21A P3A C35A 112.85(13)
C29A P3A C35A 106.32(13)
C21A P3A C23A 113.22(13)
C29A P3A C23A 105.89(13)
C35A P3A C23A 107.26(13)
C2A C1A P2A 119.8(2)
C2A C1A P1A 122.2(2)
P2A C1A P1A 115.16(15)
N1A C2A C1A 178.6(3)
C4A C3A C8A 119.6(3)
C4A C3A P2A 119.4(2)
C8A C3A P2A 121.0(2)
C5A C4A C3A 119.8(3)
C5A C4A H4A 120.1
C3A C4A H4A 120.1
C6A C5A C4A 120.1(3)
C6A C5A H5A 119.9
C4A C5A H5A 119.9
C5A C6A C7A 120.5(3)
C5A C6A H6A 119.7
C7A C6A H6A 119.7
C6A C7A C8A 119.9(3)
C6A C7A H7A 120.1
C8A C7A H7A 120.1
C7A C8A C3A 120.0(3)
C7A C8A H8A 120.0
C3A C8A H8A 120.0
C10A C9A C14A 119.9(3)
C10A C9A P2A 120.0(2)
C14A C9A P2A 120.1(2)
C11A C10A C9A 120.0(3)
C11A C10A H10A 120.0
C9A C10A H10A 120.0
C12A C11A C10A 119.9(3)
C12A C11A H11A 120.1
C10A C11A H11A 120.1
C11A C12A C13A 120.1(3)
C11A C12A H12A 120.0
C13A C12A H12A 120.0
C14A C13A C12A 120.4(3)
C14A C13A H13A 119.8
C12A C13A H13A 119.8
C13A C14A C9A 119.7(3)
C13A C14A H14A 120.2
C9A C14A H14A 120.2
C20A C15A C16A 119.8(3)
C20A C15A P2A 117.8(2)
C16A C15A P2A 122.3(2)
C17A C16A C15A 120.0(3)
C17A C16A H16A 120.0
C15A C16A H16A 120.0
C18A C17A C16A 119.6(3)
C18A C17A H17A 120.2
C16A C17A H17A 120.2
C17A C18A C19A 120.7(3)
C17A C18A H18A 119.6
C19A C18A H18A 119.6
C18A C19A C20A 120.0(3)
C18A C19A H19A 120.0
C20A C19A H19A 120.0
C15A C20A C19A 119.8(3)
C15A C20A H20A 120.1
C19A C20A H20A 120.1
C22A C21A P3A 116.0(2)
C22A C21A P1A 123.8(2)
P3A C21A P1A 120.13(16)
N2A C22A C21A 178.7(3)
C28A C23A C24A 119.4(3)
C28A C23A P3A 119.8(2)
C24A C23A P3A 120.7(2)
C25A C24A C23A 120.0(3)
C25A C24A H24A 120.0
C23A C24A H24A 120.0
C26A C25A C24A 120.0(3)
C26A C25A H25A 120.0
C24A C25A H25A 120.0
C27A C26A C25A 120.2(3)
C27A C26A H26A 119.9
C25A C26A H26A 119.9
C26A C27A C28A 120.7(3)
C26A C27A H27A 119.6
C28A C27A H27A 119.6
C27A C28A C23A 119.6(3)
C27A C28A H28A 120.2
C23A C28A H28A 120.2
C30A C29A C34A 120.3(3)
C30A C29A P3A 118.0(2)
C34A C29A P3A 121.7(2)
C29A C30A C31A 119.8(3)
C29A C30A H30A 120.1
C31A C30A H30A 120.1
C32A C31A C30A 119.9(3)
C32A C31A H31A 120.0
C30A C31A H31A 120.0
C33A C32A C31A 120.5(3)
C33A C32A H32A 119.8
C31A C32A H32A 119.8
C32A C33A C34A 120.0(3)
C32A C33A H33A 120.0
C34A C33A H33A 120.0
C29A C34A C33A 119.5(3)
C29A C34A H34A 120.3
C33A C34A H34A 120.3
C36A C35A C40A 119.2(3)
C36A C35A P3A 119.0(2)
C40A C35A P3A 121.6(2)
C37A C36A C35A 119.8(3)
C37A C36A H36A 120.1
C35A C36A H36A 120.1
C38A C37A C36A 120.3(3)
C38A C37A H37A 119.8
C36A C37A H37A 119.8
C39A C38A C37A 120.1(3)
C39A C38A H38A 120.0
C37A C38A H38A 120.0
C38A C39A C40A 120.0(3)
C38A C39A H39A 120.0
C40A C39A H39A 120.0
C39A C40A C35A 120.5(3)
C39A C40A H40A 119.8
C35A C40A H40A 119.8
C46A C41A C42A 118.0(3)
C46A C41A P1A 120.3(2)
C42A C41A P1A 120.6(2)
C43A C42A C41A 121.1(3)
C43A C42A H42A 119.4
C41A C42A H42A 119.4
C44A C43A C42A 120.1(3)
C44A C43A H43A 120.0
C42A C43A H43A 120.0
C45A C44A C43A 119.6(3)
C45A C44A H44A 120.2
C43A C44A H44A 120.2
C44A C45A C46A 120.3(3)
C44A C45A H45A 119.8
C46A C45A H45A 119.8
C41A C46A C45A 120.8(3)
C41A C46A H46A 119.6
C45A C46A H46A 119.6
C1B P1B C21B 108.51(13)
C1B P1B C41B 105.77(13)
C21B P1B C41B 100.65(12)
C1B P2B C15B 111.94(13)
C1B P2B C9B 111.96(13)
C15B P2B C9B 107.23(13)
C1B P2B C3B 112.21(14)
C15B P2B C3B 105.28(13)
C9B P2B C3B 107.85(13)
C21B P3B C29B 110.68(14)
C21B P3B C35B 111.54(13)
C29B P3B C35B 107.01(13)
C21B P3B C23B 113.73(13)
C29B P3B C23B 107.88(13)
C35B P3B C23B 105.63(13)
C2B C1B P2B 114.8(2)
C2B C1B P1B 126.1(2)
P2B C1B P1B 118.95(16)
N1B C2B C1B 178.4(3)
C4B C3B C8B 119.8(3)
C4B C3B P2B 119.2(2)
C8B C3B P2B 120.9(2)
C3B C4B C5B 119.8(3)
C3B C4B H4B 120.1
C5B C4B H4B 120.1
C6B C5B C4B 119.8(3)
C6B C5B H5B 120.1
C4B C5B H5B 120.1
C7B C6B C5B 120.5(3)
C7B C6B H6B 119.8
C5B C6B H6B 119.8
C6B C7B C8B 120.1(3)
C6B C7B H7B 120.0
C8B C7B H7B 120.0
C7B C8B C3B 120.1(3)
C7B C8B H8B 120.0
C3B C8B H8B 120.0
C14B C9B C10B 119.3(3)
C14B C9B P2B 119.1(2)
C10B C9B P2B 121.5(2)
C11B C10B C9B 119.9(3)
C11B C10B H10B 120.0
C9B C10B H10B 120.0
C12B C11B C10B 120.5(3)
C12B C11B H11B 119.8
C10B C11B H11B 119.8
C13B C12B C11B 119.8(3)
C13B C12B H12B 120.1
C11B C12B H12B 120.1
C12B C13B C14B 120.4(3)
C12B C13B H13B 119.8
C14B C13B H13B 119.8
C9B C14B C13B 120.1(3)
C9B C14B H14B 120.0
C13B C14B H14B 120.0
C20B C15B C16B 119.7(3)
C20B C15B P2B 122.3(2)
C16B C15B P2B 118.0(2)
C17B C16B C15B 120.0(3)
C17B C16B H16B 120.0
C15B C16B H16B 120.0
C16B C17B C18B 119.9(3)
C16B C17B H17B 120.0
C18B C17B H17B 120.0
C19B C18B C17B 120.2(3)
C19B C18B H18B 119.9
C17B C18B H18B 119.9
C18B C19B C20B 120.5(3)
C18B C19B H19B 119.8
C20B C19B H19B 119.8
C19B C20B C15B 119.6(3)
C19B C20B H20B 120.2
C15B C20B H20B 120.2
C22B C21B P3B 121.0(2)
C22B C21B P1B 122.0(2)
P3B C21B P1B 115.97(16)
N2B C22B C21B 177.5(3)
C28B C23B C24B 119.3(3)
C28B C23B P3B 122.5(2)
C24B C23B P3B 118.2(2)
C25B C24B C23B 119.7(3)
C25B C24B H24B 120.1
C23B C24B H24B 120.1
C26B C25B C24B 120.6(3)
C26B C25B H25B 119.7
C24B C25B H25B 119.7
C25B C26B C27B 119.9(3)
C25B C26B H26B 120.0
C27B C26B H26B 120.0
C28B C27B C26B 120.1(3)
C28B C27B H27B 120.0
C26B C27B H27B 120.0
C27B C28B C23B 120.4(3)
C27B C28B H28B 119.8
C23B C28B H28B 119.8
C30B C29B C34B 120.2(3)
C30B C29B P3B 121.0(2)
C34B C29B P3B 118.7(2)
C29B C30B C31B 119.5(3)
C29B C30B H30B 120.2
C31B C30B H30B 120.2
C32B C31B C30B 120.5(3)
C32B C31B H31B 119.8
C30B C31B H31B 119.8
C31B C32B C33B 120.0(3)
C31B C32B H32B 120.0
C33B C32B H32B 120.0
C34B C33B C32B 120.1(3)
C34B C33B H33B 120.0
C32B C33B H33B 120.0
C33B C34B C29B 119.7(3)
C33B C34B H34B 120.2
C29B C34B H34B 120.2
C36B C35B C40B 119.9(3)
C36B C35B P3B 120.2(2)
C40B C35B P3B 119.8(2)
C37B C36B C35B 120.0(3)
C37B C36B H36B 120.0
C35B C36B H36B 120.0
C38B C37B C36B 119.7(3)
C38B C37B H37B 120.2
C36B C37B H37B 120.2
C37B C38B C39B 120.5(3)
C37B C38B H38B 119.8
C39B C38B H38B 119.8
C40B C39B C38B 120.4(3)
C40B C39B H39B 119.8
C38B C39B H39B 119.8
C39B C40B C35B 119.5(3)
C39B C40B H40B 120.2
C35B C40B H40B 120.2
C46B C41B C42B 117.9(3)
C46B C41B P1B 127.1(2)
C42B C41B P1B 115.0(2)
C43B C42B C41B 120.9(3)
C43B C42B H42B 119.5
C41B C42B H42B 119.5
C44B C43B C42B 120.4(3)
C44B C43B H43B 119.8
C42B C43B H43B 119.8
C43B C44B C45B 119.1(3)
C43B C44B H44B 120.4
C45B C44B H44B 120.4
C46B C45B C44B 120.8(3)
C46B C45B H45B 119.6
C44B C45B H45B 119.6
C45B C46B C41B 120.7(3)
C45B C46B H46B 119.6
C41B C46B H46B 119.6
Cl2_1 C1_1 Cl1_1 110.6(2)
Cl2_1 C1_1 H1A_1 109.5
Cl1_1 C1_1 H1A_1 109.5
Cl2_1 C1_1 H1B_1 109.5
Cl1_1 C1_1 H1B_1 109.5
H1A_1 C1_1 H1B_1 108.1
Cl1_2 C1_2 Cl2_2 111.1(2)
Cl1_2 C1_2 H1A_2 109.4
Cl2_2 C1_2 H1A_2 109.4
Cl1_2 C1_2 H1B_2 109.4
Cl2_2 C1_2 H1B_2 109.4
H1A_2 C1_2 H1B_2 108.0

loop_
_geom_bond_atom_site_label_1
_geom_bond_atom_site_label_2
_geom_bond_distance
P1A C21A 1.792(3)
P1A C1A 1.809(3)
P1A C41A 1.836(3)
P2A C1A 1.721(3)
P2A C3A 1.805(3)
P2A C9A 1.805(3)
P2A C15A 1.818(3)
P3A C21A 1.720(3)
P3A C29A 1.805(3)
P3A C35A 1.811(3)
P3A C23A 1.820(3)
N1A C2A 1.157(4)
N2A C22A 1.160(4)
C1A C2A 1.407(4)
C3A C4A 1.397(4)
C3A C8A 1.400(4)
C4A C5A 1.386(4)
C4A H4A 0.9500
C5A C6A 1.384(5)
C5A H5A 0.9500
C6A C7A 1.385(5)
C6A H6A 0.9500
C7A C8A 1.386(4)
C7A H7A 0.9500
C8A H8A 0.9500
C9A C10A 1.393(4)
C9A C14A 1.401(4)
C10A C11A 1.393(4)
C10A H10A 0.9500
C11A C12A 1.389(5)
C11A H11A 0.9500
C12A C13A 1.392(5)
C12A H12A 0.9500
C13A C14A 1.383(4)
C13A H13A 0.9500
C14A H14A 0.9500
C15A C20A 1.388(4)
C15A C16A 1.400(4)
C16A C17A 1.390(4)
C16A H16A 0.9500
C17A C18A 1.380(5)
C17A H17A 0.9500
C18A C19A 1.385(5)
C18A H18A 0.9500
C19A C20A 1.391(4)
C19A H19A 0.9500
C20A H20A 0.9500
C21A C22A 1.412(4)
C23A C28A 1.398(4)
C23A C24A 1.402(4)
C24A C25A 1.393(5)
C24A H24A 0.9500
C25A C26A 1.384(5)
C25A H25A 0.9500
C26A C27A 1.377(5)
C26A H26A 0.9500
C27A C28A 1.393(4)
C27A H27A 0.9500
C28A H28A 0.9500
C29A C30A 1.391(4)
C29A C34A 1.394(4)
C30A C31A 1.392(4)
C30A H30A 0.9500
C31A C32A 1.388(5)
C31A H31A 0.9500
C32A C33A 1.382(5)
C32A H32A 0.9500
C33A C34A 1.398(4)
C33A H33A 0.9500
C34A H34A 0.9500
C35A C36A 1.393(4)
C35A C40A 1.395(4)
C36A C37A 1.393(4)
C36A H36A 0.9500
C37A C38A 1.384(5)
C37A H37A 0.9500
C38A C39A 1.380(5)
C38A H38A 0.9500
C39A C40A 1.386(5)
C39A H39A 0.9500
C40A H40A 0.9500
C41A C46A 1.390(4)
C41A C42A 1.402(4)
C42A C43A 1.387(4)
C42A H42A 0.9500
C43A C44A 1.386(4)
C43A H43A 0.9500
C44A C45A 1.384(5)
C44A H44A 0.9500
C45A C46A 1.395(4)
C45A H45A 0.9500
C46A H46A 0.9500
P1B C1B 1.791(3)
P1B C21B 1.808(3)
P1B C41B 1.839(3)
P2B C1B 1.723(3)
P2B C15B 1.807(3)
P2B C9B 1.818(3)
P2B C3B 1.822(3)
P3B C21B 1.717(3)
P3B C29B 1.805(3)
P3B C35B 1.808(3)
P3B C23B 1.810(3)
N1B C2B 1.159(4)
N2B C22B 1.171(4)
C1B C2B 1.413(4)
C3B C4B 1.388(4)
C3B C8B 1.401(4)
C4B C5B 1.400(4)
C4B H4B 0.9500
C5B C6B 1.388(5)
C5B H5B 0.9500
C6B C7B 1.383(6)
C6B H6B 0.9500
C7B C8B 1.383(5)
C7B H7B 0.9500
C8B H8B 0.9500
C9B C14B 1.392(4)
C9B C10B 1.400(4)
C10B C11B 1.391(4)
C10B H10B 0.9500
C11B C12B 1.385(5)
C11B H11B 0.9500
C12B C13B 1.381(5)
C12B H12B 0.9500
C13B C14B 1.395(4)
C13B H13B 0.9500
C14B H14B 0.9500
C15B C20B 1.395(4)
C15B C16B 1.401(4)
C16B C17B 1.388(5)
C16B H16B 0.9500
C17B C18B 1.389(6)
C17B H17B 0.9500
C18B C19B 1.382(5)
C18B H18B 0.9500
C19B C20B 1.393(4)
C19B H19B 0.9500
C20B H20B 0.9500
C21B C22B 1.397(4)
C23B C28B 1.399(4)
C23B C24B 1.402(4)
C24B C25B 1.392(4)
C24B H24B 0.9500
C25B C26B 1.384(5)
C25B H25B 0.9500
C26B C27B 1.392(5)
C26B H26B 0.9500
C27B C28B 1.386(4)
C27B H27B 0.9500
C28B H28B 0.9500
C29B C30B 1.389(4)
C29B C34B 1.393(4)
C30B C31B 1.395(5)
C30B H30B 0.9500
C31B C32B 1.376(6)
C31B H31B 0.9500
C32B C33B 1.392(5)
C32B H32B 0.9500
C33B C34B 1.389(4)
C33B H33B 0.9500
C34B H34B 0.9500
C35B C36B 1.397(4)
C35B C40B 1.399(4)
C36B C37B 1.394(4)
C36B H36B 0.9500
C37B C38B 1.384(5)
C37B H37B 0.9500
C38B C39B 1.390(5)
C38B H38B 0.9500
C39B C40B 1.386(4)
C39B H39B 0.9500
C40B H40B 0.9500
C41B C46B 1.398(4)
C41B C42B 1.402(4)
C42B C43B 1.389(4)
C42B H42B 0.9500
C43B C44B 1.386(4)
C43B H43B 0.9500
C44B C45B 1.387(4)
C44B H44B 0.9500
C45B C46B 1.386(4)
C45B H45B 0.9500
C46B H46B 0.9500
C1_1 Cl2_1 1.760(4)
C1_1 Cl1_1 1.770(4)
C1_1 H1A_1 0.9900
C1_1 H1B_1 0.9900
C1_2 Cl1_2 1.751(4)
C1_2 Cl2_2 1.768(4)
C1_2 H1A_2 0.9900
C1_2 H1B_2 0.9900

loop_
_geom_torsion_atom_site_label_1
_geom_torsion_atom_site_label_2
_geom_torsion_atom_site_label_3
_geom_torsion_atom_site_label_4
_geom_torsion
C2A C1A C21A C22A -17.1(2)
C1A P3A C21A C22A 134.6(3)
C2B C1B C21B C22B 9.5(2)
C1B P3B C21B C22B 129.2(3)
